data_7010727
loop_
_publ_author_name
'Toni-J. J. Kinnunen'
'Matti Haukka'
'Matti Nousiainen'
'Antti Patrikka'
'Tapani A. Pakkanen'

_publ_section_title
;
 Electron withdrawing and electron donating effects of 4,4'-bipyridine
 substituents on ruthenium mono(bipyridine) complexes
;
_journal_issue 18
_journal_name_full 'J. Chem. Soc., Dalton Trans.'
_journal_page_first 2649
_journal_page_last 2654
_journal_paper_doi 10.1039/b103067c
_journal_year 2001
_chemical_formula_sum 'C21 H25 Cl5 N2 O2 Ru'
_chemical_formula_weight 615.75
_chemical_name_common trans(Cl)-[Ru(4,4'-TBubpy)(CO)2Cl2]
_space_group_IT_number 62
_symmetry_cell_setting orthorhombic
_symmetry_space_group_name_Hall '-P 2ac 2n'
_symmetry_space_group_name_H-M 'P n m a'
_atom_sites_solution_hydrogens geom
_atom_sites_solution_primary direct
_atom_sites_solution_secondary difmap
_audit_creation_method SHELXL-97
_cell_angle_alpha 90.00
_cell_angle_beta 90.00
_cell_angle_gamma 90.00
_cell_formula_units_Z 4
_cell_length_a 12.11310(10)
_cell_length_b 13.9583(2)
_cell_length_c 15.9437(2)
_cell_measurement_temperature 120(2)
_cell_volume 2695.73(6)
_computing_cell_refinement 'Denzo/Scalepack (Otwinowski & Minor, 1997)'
_computing_data_collection 'Collect (Nonius BV, 1997-2000)'
_computing_data_reduction 'Denzo/Scalepack (Otwinowski & Minor, 1997)'
_computing_molecular_graphics 'XP in SHELXTL v.5.1 (Bruker Axs, 1998)'
_computing_publication_material SHELXL-97
_computing_structure_refinement 'SHELXL-97 (Sheldrick, 1997)'
_computing_structure_solution 'SHELXS-97 (Sheldrick, 1990)'
_diffrn_ambient_temperature 120(2)
_diffrn_detector_area_resol_mean 9
_diffrn_measured_fraction_theta_full 0.995
_diffrn_measured_fraction_theta_max 0.995
_diffrn_measurement_device '95mm CCD camera on \k-goniostat'
_diffrn_measurement_device_type KappaCCD
_diffrn_measurement_method CCD
_diffrn_radiation_monochromator 'horizonally mounted graphite crystal'
_diffrn_radiation_source 'fine-focus sealed tube'
_diffrn_radiation_type MoK\a
_diffrn_radiation_wavelength 0.71073
_diffrn_reflns_av_R_equivalents 0.0373
_diffrn_reflns_av_sigmaI/netI 0.0190
_diffrn_reflns_limit_h_max 14
_diffrn_reflns_limit_h_min -14
_diffrn_reflns_limit_k_max 16
_diffrn_reflns_limit_k_min -16
_diffrn_reflns_limit_l_max 19
_diffrn_reflns_limit_l_min -19
_diffrn_reflns_number 33328
_diffrn_reflns_theta_full 25.25
_diffrn_reflns_theta_max 25.25
_diffrn_reflns_theta_min 3.88
_exptl_absorpt_coefficient_mu 1.097
_exptl_absorpt_correction_T_max 0.26723
_exptl_absorpt_correction_T_min 0.23630
_exptl_absorpt_correction_type multi-scan
_exptl_absorpt_process_details 'Xprep in Shelxtl v. 5.1 (Bruker AXS, 1998)'
_exptl_crystal_colour yellow
_exptl_crystal_density_diffrn 1.517
_exptl_crystal_density_method 'not measured'
_exptl_crystal_description block
_exptl_crystal_F_000 1240
_exptl_crystal_size_max 0.30
_exptl_crystal_size_mid 0.20
_exptl_crystal_size_min 0.20
_refine_diff_density_max 1.799
_refine_diff_density_min -1.722
_refine_diff_density_rms 0.118
_refine_ls_extinction_method none
_refine_ls_goodness_of_fit_ref 1.064
_refine_ls_hydrogen_treatment constr
_refine_ls_matrix_type full
_refine_ls_number_parameters 166
_refine_ls_number_reflns 2542
_refine_ls_number_restraints 0
_refine_ls_restrained_S_all 1.064
_refine_ls_R_factor_all 0.0501
_refine_ls_R_factor_gt 0.0461
_refine_ls_shift/su_max 0.000
_refine_ls_shift/su_mean 0.000
_refine_ls_structure_factor_coef Fsqd
_refine_ls_weighting_details 'calc w=1/[\s^2^(Fo^2^)+(0.0631P)^2^+10.5256P] where P=(Fo^2^+2Fc^2^)/3'
_refine_ls_weighting_scheme calc
_refine_ls_wR_factor_gt 0.1194
_refine_ls_wR_factor_ref 0.1242
_reflns_number_gt 2341
_reflns_number_total 2542
_reflns_threshold_expression >2sigma(I)
_cod_data_source_file b103067c.txt
_cod_data_source_block compound4
_cod_depositor_comments
;
The following automatic conversions were performed:
'_atom_site_symetry_multiplicity' tag replaced with
'_atom_site_symmetry_multiplicity'.

Automatic conversion script
Id: cif_correct_tags 1440 2010-10-19 06:21:57Z saulius 
;
_cod_database_code 7010727

loop_
_symmetry_equiv_pos_as_xyz
'x, y, z'
'-x+1/2, -y, z+1/2'
'-x, y+1/2, -z'
'x+1/2, -y+1/2, -z+1/2'
'-x, -y, -z'
'x-1/2, y, -z-1/2'
'x, -y-1/2, z'
'-x-1/2, y-1/2, z-1/2'

loop_
_atom_site_label
_atom_site_type_symbol
_atom_site_fract_x
_atom_site_fract_y
_atom_site_fract_z
_atom_site_U_iso_or_equiv
_atom_site_adp_type
_atom_site_occupancy
_atom_site_symmetry_multiplicity
_atom_site_calc_flag
_atom_site_refinement_flags
_atom_site_disorder_assembly
_atom_site_disorder_group
Ru1 Ru 0.14009(3) 0.2500 0.01353(3) 0.01971(18) Uani 1 2 d S . .
Cl1 Cl -0.02722(11) 0.2500 -0.06688(8) 0.0265(3) Uani 1 2 d S . .
Cl2 Cl 0.29609(11) 0.2500 0.10481(9) 0.0276(3) Uani 1 2 d S . .
C1 C 0.2074(3) 0.3435(3) -0.0540(2) 0.0294(9) Uani 1 1 d . . .
O1 O 0.2502(3) 0.4000(3) -0.0937(2) 0.0478(9) Uani 1 1 d . . .
N1 N 0.0646(2) 0.1557(2) 0.09936(18) 0.0197(6) Uani 1 1 d . . .
C10 C 0.0624(3) 0.0601(3) 0.0933(2) 0.0231(8) Uani 1 1 d . . .
H10 H 0.0915 0.0311 0.0442 0.028 Uiso 1 1 calc R . .
C11 C 0.0197(3) 0.0017(3) 0.1552(2) 0.0226(8) Uani 1 1 d . . .
H11 H 0.0195 -0.0658 0.1479 0.027 Uiso 1 1 calc R . .
C12 C -0.0230(3) 0.0414(3) 0.2283(2) 0.0211(7) Uani 1 1 d . . .
C13 C -0.0224(3) 0.1418(3) 0.2332(2) 0.0217(8) Uani 1 1 d . . .
H13 H -0.0522 0.1723 0.2814 0.026 Uiso 1 1 calc R . .
C14 C 0.0207(3) 0.1968(2) 0.1692(2) 0.0196(7) Uani 1 1 d . . .
C4 C -0.0709(3) -0.0192(3) 0.2997(2) 0.0265(8) Uani 1 1 d . . .
C41 C -0.0232(4) 0.0148(3) 0.3844(3) 0.0348(10) Uani 1 1 d . . .
H41A H -0.0521 -0.0256 0.4296 0.052 Uiso 1 1 calc R . .
H41B H -0.0449 0.0815 0.3943 0.052 Uiso 1 1 calc R . .
H41C H 0.0575 0.0102 0.3830 0.052 Uiso 1 1 calc R . .
C42 C -0.1970(4) -0.0054(3) 0.3005(3) 0.0349(10) Uani 1 1 d . . .
H42A H -0.2278 -0.0264 0.2467 0.052 Uiso 1 1 calc R . .
H42B H -0.2142 0.0624 0.3093 0.052 Uiso 1 1 calc R . .
H42C H -0.2292 -0.0435 0.3460 0.052 Uiso 1 1 calc R . .
C44 C -0.0444(5) -0.1254(3) 0.2881(3) 0.0452(12) Uani 1 1 d . . .
H43A H -0.0784 -0.1485 0.2361 0.068 Uiso 1 1 calc R . .
H43B H -0.0736 -0.1618 0.3357 0.068 Uiso 1 1 calc R . .
H43C H 0.0358 -0.1340 0.2849 0.068 Uiso 1 1 calc R . .
C99 C 0.2360(7) 0.2500 0.4422(5) 0.060(2) Uani 1 2 d S . .
Cl5 Cl 0.0986(3) 0.2500 0.48819(17) 0.0873(9) Uani 1 2 d S . .
Cl6A Cl 0.1636(15) 0.203(3) 0.5046(11) 0.126(3) Uani 0.085(2) 1 d P . 1
Cl7A Cl 0.2523(11) 0.1608(11) 0.3897(12) 0.0454(8) Uani 0.085(2) 1 d P . 1
Cl6B Cl 0.2239(2) 0.2500 0.33311(18) 0.126(3) Uani 0.830(4) 2 d SP . 2
Cl7B Cl 0.2586(2) 0.1142(2) 0.4378(2) 0.0454(8) Uani 0.415(2) 1 d P . 2

loop_
_atom_site_aniso_label
_atom_site_aniso_U_11
_atom_site_aniso_U_22
_atom_site_aniso_U_33
_atom_site_aniso_U_23
_atom_site_aniso_U_13
_atom_site_aniso_U_12
Ru1 0.0205(3) 0.0225(3) 0.0161(3) 0.000 0.00235(15) 0.000
Cl1 0.0264(7) 0.0312(7) 0.0218(6) 0.000 -0.0029(5) 0.000
Cl2 0.0248(6) 0.0283(7) 0.0297(7) 0.000 -0.0057(5) 0.000
C1 0.0255(19) 0.039(2) 0.024(2) 0.0025(18) 0.0011(16) 0.0001(17)
O1 0.0473(19) 0.055(2) 0.0411(18) 0.0177(17) 0.0083(15) -0.0143(17)
N1 0.0214(15) 0.0186(15) 0.0191(14) -0.0026(12) -0.0004(11) 0.0010(12)
C10 0.0237(18) 0.0217(18) 0.0239(18) -0.0067(15) 0.0010(14) 0.0015(15)
C11 0.0271(19) 0.0147(17) 0.0260(19) -0.0031(15) -0.0004(15) 0.0006(14)
C12 0.0226(18) 0.0173(17) 0.0234(18) 0.0010(14) -0.0007(14) -0.0018(14)
C13 0.0259(18) 0.0176(17) 0.0215(18) -0.0030(14) 0.0024(14) 0.0013(14)
C14 0.0211(17) 0.0174(18) 0.0203(17) -0.0017(14) -0.0007(13) 0.0008(14)
C4 0.039(2) 0.0168(18) 0.0240(19) 0.0020(15) 0.0049(16) -0.0018(16)
C41 0.051(3) 0.029(2) 0.025(2) 0.0054(17) -0.0035(18) 0.0004(19)
C42 0.037(2) 0.036(2) 0.032(2) -0.0010(18) 0.0073(18) -0.0113(19)
C44 0.078(4) 0.019(2) 0.039(2) 0.0053(18) 0.018(2) 0.001(2)
C99 0.058(5) 0.071(6) 0.050(5) 0.000 -0.017(4) 0.000
Cl5 0.123(3) 0.0710(16) 0.0684(16) 0.000 0.0419(17) 0.000
Cl6A 0.0405(15) 0.285(8) 0.0520(19) 0.084(5) 0.0059(13) 0.030(5)
Cl7A 0.0295(12) 0.0346(15) 0.072(2) -0.0156(14) -0.0014(13) 0.0033(11)
Cl6B 0.0405(15) 0.285(8) 0.0520(19) 0.084(5) 0.0059(13) 0.030(5)
Cl7B 0.0295(12) 0.0346(15) 0.072(2) -0.0156(14) -0.0014(13) 0.0033(11)

loop_
_atom_type_symbol
_atom_type_description
_atom_type_scat_dispersion_real
_atom_type_scat_dispersion_imag
_atom_type_scat_source
C C 0.0033 0.0016 'International Tables Vol C Tables 4.2.6.8 and 6.1.1.4'
H H 0.0000 0.0000 'International Tables Vol C Tables 4.2.6.8 and 6.1.1.4'
N N 0.0061 0.0033 'International Tables Vol C Tables 4.2.6.8 and 6.1.1.4'
O O 0.0106 0.0060 'International Tables Vol C Tables 4.2.6.8 and 6.1.1.4'
Cl Cl 0.1484 0.1585 'International Tables Vol C Tables 4.2.6.8 and 6.1.1.4'
Ru Ru -1.2594 0.8363 'International Tables Vol C Tables 4.2.6.8 and 6.1.1.4'

loop_
_geom_angle_atom_site_label_1
_geom_angle_atom_site_label_2
_geom_angle_atom_site_label_3
_geom_angle
_geom_angle_site_symmetry_1
_geom_angle_site_symmetry_3
_geom_angle_publ_flag
C1 Ru1 C1 88.0(3) . 7_565 ?
C1 Ru1 N1 97.29(15) . 7_565 ?
C1 Ru1 N1 174.05(15) 7_565 7_565 ?
C1 Ru1 N1 174.05(15) . . ?
C1 Ru1 N1 97.29(15) 7_565 . ?
N1 Ru1 N1 77.27(16) 7_565 . ?
C1 Ru1 Cl2 90.34(12) . . ?
C1 Ru1 Cl2 90.34(12) 7_565 . ?
N1 Ru1 Cl2 87.00(8) 7_565 . ?
N1 Ru1 Cl2 87.00(8) . . ?
C1 Ru1 Cl1 93.46(12) . . ?
C1 Ru1 Cl1 93.46(12) 7_565 . ?
N1 Ru1 Cl1 88.87(8) 7_565 . ?
N1 Ru1 Cl1 88.87(8) . . ?
Cl2 Ru1 Cl1 174.71(5) . . ?
O1 C1 Ru1 178.4(4) . . ?
C10 N1 C14 118.1(3) . . ?
C10 N1 Ru1 125.8(3) . . ?
C14 N1 Ru1 116.0(2) . . ?
N1 C10 C11 123.0(3) . . ?
N1 C10 H10 118.5 . . ?
C11 C10 H10 118.5 . . ?
C10 C11 C12 120.2(3) . . ?
C10 C11 H11 119.9 . . ?
C12 C11 H11 119.9 . . ?
C11 C12 C13 116.3(3) . . ?
C11 C12 C4 122.9(3) . . ?
C13 C12 C4 120.8(3) . . ?
C14 C13 C12 121.1(3) . . ?
C14 C13 H13 119.5 . . ?
C12 C13 H13 119.5 . . ?
N1 C14 C13 121.3(3) . . ?
N1 C14 C14 114.9(2) . 7_565 ?
C13 C14 C14 123.8(2) . 7_565 ?
C44 C4 C12 111.5(3) . . ?
C44 C4 C42 109.3(4) . . ?
C12 C4 C42 108.3(3) . . ?
C44 C4 C41 109.0(4) . . ?
C12 C4 C41 109.8(3) . . ?
C42 C4 C41 109.0(3) . . ?
C4 C41 H41A 109.5 . . ?
C4 C41 H41B 109.5 . . ?
H41A C41 H41B 109.5 . . ?
C4 C41 H41C 109.5 . . ?
H41A C41 H41C 109.5 . . ?
H41B C41 H41C 109.5 . . ?
C4 C42 H42A 109.5 . . ?
C4 C42 H42B 109.5 . . ?
H42A C42 H42B 109.5 . . ?
C4 C42 H42C 109.5 . . ?
H42A C42 H42C 109.5 . . ?
H42B C42 H42C 109.5 . . ?
C4 C44 H43A 109.5 . . ?
C4 C44 H43B 109.5 . . ?
H43A C44 H43B 109.5 . . ?
C4 C44 H43C 109.5 . . ?
H43A C44 H43C 109.5 . . ?
H43B C44 H43C 109.5 . . ?
Cl6A C99 Cl6A 53(3) 7_565 . ?
Cl6A C99 Cl7A 144.7(15) 7_565 . ?
Cl6A C99 Cl7A 94.6(17) . . ?
Cl6A C99 Cl7A 94.6(17) 7_565 7_565 ?
Cl6A C99 Cl7A 144.7(15) . 7_565 ?
Cl7A C99 Cl7A 110.8(16) . 7_565 ?
Cl6A C99 Cl6B 128.3(11) 7_565 . ?
Cl6A C99 Cl6B 128.3(11) . . ?
Cl7A C99 Cl6B 57.3(8) . . ?
Cl7A C99 Cl6B 57.3(8) 7_565 . ?
Cl6A C99 Cl5 35.7(10) 7_565 . ?
Cl6A C99 Cl5 35.7(10) . . ?
Cl7A C99 Cl5 110.1(6) . . ?
Cl7A C99 Cl5 110.1(6) 7_565 . ?
Cl6B C99 Cl5 109.0(4) . . ?
Cl6A C99 Cl7B 70.5(15) 7_565 7_565 ?
Cl6A C99 Cl7B 123.4(16) . 7_565 ?
Cl7A C99 Cl7B 140.8(9) . 7_565 ?
Cl7A C99 Cl7B 31.5(7) 7_565 7_565 ?
Cl6B C99 Cl7B 88.6(3) . 7_565 ?
Cl5 C99 Cl7B 98.4(3) . 7_565 ?
Cl6A C99 Cl7B 123.4(16) 7_565 . ?
Cl6A C99 Cl7B 70.5(15) . . ?
Cl7A C99 Cl7B 31.5(7) . . ?
Cl7A C99 Cl7B 140.8(9) 7_565 . ?
Cl6B C99 Cl7B 88.6(3) . . ?
Cl5 C99 Cl7B 98.4(3) . . ?
Cl7B C99 Cl7B 163.0(6) 7_565 . ?
Cl6A Cl5 Cl6A 77(4) 7_565 . ?
Cl6A Cl5 C99 54.6(12) 7_565 . ?
Cl6A Cl5 C99 54.6(12) . . ?
Cl5 Cl6A Cl6A 51.4(19) . 7_565 ?
Cl5 Cl6A C99 89.7(18) . . ?
Cl6A Cl6A C99 63.5(15) 7_565 . ?
Cl5 Cl6A Cl7A 108.8(12) . . ?
Cl6A Cl6A Cl7A 105.4(11) 7_565 . ?
C99 Cl6A Cl7A 43.2(8) . . ?
C99 Cl7A Cl6A 42.1(11) . . ?

loop_
_geom_bond_atom_site_label_1
_geom_bond_atom_site_label_2
_geom_bond_distance
_geom_bond_site_symmetry_2
_geom_bond_publ_flag
Ru1 C1 1.878(4) . ?
Ru1 C1 1.878(4) 7_565 ?
Ru1 N1 2.107(3) 7_565 ?
Ru1 N1 2.107(3) . ?
Ru1 Cl2 2.3852(13) . ?
Ru1 Cl1 2.3981(13) . ?
C1 O1 1.137(5) . ?
N1 C10 1.339(5) . ?
N1 C14 1.361(5) . ?
C10 C11 1.380(5) . ?
C10 H10 0.9500 . ?
C11 C12 1.390(5) . ?
C11 H11 0.9500 . ?
C12 C13 1.403(5) . ?
C12 C4 1.532(5) . ?
C13 C14 1.379(5) . ?
C13 H13 0.9500 . ?
C14 C14 1.486(7) 7_565 ?
C4 C44 1.529(5) . ?
C4 C42 1.539(6) . ?
C4 C41 1.543(6) . ?
C41 H41A 0.9800 . ?
C41 H41B 0.9800 . ?
C41 H41C 0.9800 . ?
C42 H42A 0.9800 . ?
C42 H42B 0.9800 . ?
C42 H42C 0.9800 . ?
C44 H43A 0.9800 . ?
C44 H43B 0.9800 . ?
C44 H43C 0.9800 . ?
C99 Cl6A 1.48(2) 7_565 ?
C99 Cl6A 1.48(2) . ?
C99 Cl7A 1.513(14) . ?
C99 Cl7A 1.513(14) 7_565 ?
C99 Cl6B 1.745(9) . ?
C99 Cl5 1.818(10) . ?
C99 Cl7B 1.917(3) 7_565 ?
C99 Cl7B 1.917(3) . ?
Cl5 Cl6A 1.06(3) 7_565 ?
Cl5 Cl6A 1.06(3) . ?
Cl6A Cl6A 1.32(8) 7_565 ?
Cl6A Cl7A 2.20(3) . ?

loop_
_geom_torsion_atom_site_label_1
_geom_torsion_atom_site_label_2
_geom_torsion_atom_site_label_3
_geom_torsion_atom_site_label_4
_geom_torsion
_geom_torsion_site_symmetry_1
_geom_torsion_site_symmetry_2
_geom_torsion_site_symmetry_3
_geom_torsion_site_symmetry_4
_geom_torsion_publ_flag
C1 Ru1 C1 O1 -86(15) 7_565 . . . ?
N1 Ru1 C1 O1 91(15) 7_565 . . . ?
N1 Ru1 C1 O1 67(15) . . . . ?
Cl2 Ru1 C1 O1 4(15) . . . . ?
Cl1 Ru1 C1 O1 -180(100) . . . . ?
C1 Ru1 N1 C10 -160.0(13) . . . . ?
C1 Ru1 N1 C10 -6.4(3) 7_565 . . . ?
N1 Ru1 N1 C10 176.0(3) 7_565 . . . ?
Cl2 Ru1 N1 C10 -96.4(3) . . . . ?
Cl1 Ru1 N1 C10 86.9(3) . . . . ?
C1 Ru1 N1 C14 15.7(15) . . . . ?
C1 Ru1 N1 C14 169.2(3) 7_565 . . . ?
N1 Ru1 N1 C14 -8.4(3) 7_565 . . . ?
Cl2 Ru1 N1 C14 79.2(2) . . . . ?
Cl1 Ru1 N1 C14 -97.5(2) . . . . ?
C14 N1 C10 C11 -1.2(5) . . . . ?
Ru1 N1 C10 C11 174.3(3) . . . . ?
N1 C10 C11 C12 -0.5(6) . . . . ?
C10 C11 C12 C13 1.7(5) . . . . ?
C10 C11 C12 C4 -179.6(3) . . . . ?
C11 C12 C13 C14 -1.4(6) . . . . ?
C4 C12 C13 C14 179.9(3) . . . . ?
C10 N1 C14 C13 1.6(5) . . . . ?
Ru1 N1 C14 C13 -174.4(3) . . . . ?
C10 N1 C14 C14 -176.8(2) . . . 7_565 ?
Ru1 N1 C14 C14 7.2(2) . . . 7_565 ?
C12 C13 C14 N1 -0.3(6) . . . . ?
C12 C13 C14 C14 178.0(2) . . . 7_565 ?
C11 C12 C4 C44 11.6(6) . . . . ?
C13 C12 C4 C44 -169.8(4) . . . . ?
C11 C12 C4 C42 -108.7(4) . . . . ?
C13 C12 C4 C42 69.9(4) . . . . ?
C11 C12 C4 C41 132.4(4) . . . . ?
C13 C12 C4 C41 -49.0(5) . . . . ?
Cl6A C99 Cl5 Cl6A 100(5) . . . 7_565 ?
Cl7A C99 Cl5 Cl6A 169(2) . . . 7_565 ?
Cl7A C99 Cl5 Cl6A -69(2) 7_565 . . 7_565 ?
Cl6B C99 Cl5 Cl6A -130(2) . . . 7_565 ?
Cl7B C99 Cl5 Cl6A -39(2) 7_565 . . 7_565 ?
Cl7B C99 Cl5 Cl6A 139(2) . . . 7_565 ?
Cl6A C99 Cl5 Cl6A -100(5) 7_565 . . . ?
Cl7A C99 Cl5 Cl6A 69(2) . . . . ?
Cl7A C99 Cl5 Cl6A -169(2) 7_565 . . . ?
Cl6B C99 Cl5 Cl6A 130(2) . . . . ?
Cl7B C99 Cl5 Cl6A -139(2) 7_565 . . . ?
Cl7B C99 Cl5 Cl6A 39(2) . . . . ?
C99 Cl5 Cl6A Cl6A 55.4(19) . . . 7_565 ?
Cl6A Cl5 Cl6A C99 -55.4(19) 7_565 . . . ?
Cl6A Cl5 Cl6A Cl7A -95(2) 7_565 . . . ?
C99 Cl5 Cl6A Cl7A -39.5(7) . . . . ?
Cl6A C99 Cl6A Cl5 46(2) 7_565 . . . ?
Cl7A C99 Cl6A Cl5 -118(2) . . . . ?
Cl7A C99 Cl6A Cl5 18(4) 7_565 . . . ?
Cl6B C99 Cl6A Cl5 -67(3) . . . . ?
Cl7B C99 Cl6A Cl5 52(2) 7_565 . . . ?
Cl7B C99 Cl6A Cl5 -139(2) . . . . ?
Cl7A C99 Cl6A Cl6A -164.5(9) . . . 7_565 ?
Cl7A C99 Cl6A Cl6A -27.5(18) 7_565 . . 7_565 ?
Cl6B C99 Cl6A Cl6A -113.2(12) . . . 7_565 ?
Cl5 C99 Cl6A Cl6A -46(2) . . . 7_565 ?
Cl7B C99 Cl6A Cl6A 5.7(4) 7_565 . . 7_565 ?
Cl7B C99 Cl6A Cl6A 174.9(3) . . . 7_565 ?
Cl6A C99 Cl6A Cl7A 164.5(9) 7_565 . . . ?
Cl7A C99 Cl6A Cl7A 137(3) 7_565 . . . ?
Cl6B C99 Cl6A Cl7A 51.2(12) . . . . ?
Cl5 C99 Cl6A Cl7A 118(2) . . . . ?
Cl7B C99 Cl6A Cl7A 170.2(11) 7_565 . . . ?
Cl7B C99 Cl6A Cl7A -20.6(7) . . . . ?
Cl6A C99 Cl7A Cl6A -22(2) 7_565 . . . ?
Cl7A C99 Cl7A Cl6A -155.0(13) 7_565 . . . ?
Cl6B C99 Cl7A Cl6A -133.3(9) . . . . ?
Cl5 C99 Cl7A Cl6A -33.1(7) . . . . ?
Cl7B C99 Cl7A Cl6A -167.0(15) 7_565 . . . ?
Cl7B C99 Cl7A Cl6A 39.5(12) . . . . ?
Cl5 Cl6A Cl7A C99 68(2) . . . . ?
Cl6A Cl6A Cl7A C99 14.4(8) 7_565 . . . ?
